data_8101535
loop_
_publ_author_name
'Wiest, Thomas'
'Eickmeier, Henning'
'Reuter, Hans'
'Blachnik, Roger'

_publ_section_title
;
Crystal structure of bis(trimethylphenylammonium) tetrabromocobaltate, 
[Me~3~PhN]~2~[CoBr~4~], and of bis(trimethylphenylammonium) 
tetrachlorocobaltate, [Me~3~PhN]~2~[CoCl~4~]
;
_journal_issue 3
_journal_name_full 'Zeitschrift f\"ur Kristallographie - New Crystal Structures'
_journal_page_first 394
_journal_page_last 396
_journal_volume 214
_journal_year 1999
_chemical_formula_structural '[Me3 Ph N]2[Co Cl4]'
_chemical_formula_sum 'C18 H28 Cl4 Co N2'
_chemical_formula_weight 473.15
_space_group_IT_number 15
_symmetry_cell_setting monoclinic
_symmetry_space_group_name_Hall '-C 2yc'
_symmetry_space_group_name_H-M 'C 1 2/c 1'
_cell_angle_alpha 90.00
_cell_angle_beta 95.451(11)
_cell_angle_gamma 90.00
_cell_formula_units_Z 8
_cell_length_a 15.542(2)
_cell_length_b 9.552(2)
_cell_length_c 30.860(5)
_cell_measurement_temperature 293(2)
_cell_volume 4560.6(13)
_diffrn_ambient_temperature 293(2)
_exptl_crystal_density_diffrn 1.378
_refine_ls_R_factor_obs 0.0428
_refine_ls_wR_factor_obs 0.1075
_cod_depositor_comments
;
The following automatic conversions were performed:
'_symmetry_cell_setting' value 'Monoclinic' changed to 'monoclinic'
according to '/home/saulius/struct/CIF-dictionaries/cif_core.dic'
dictionary named 'cif_core.dic' version 2.4.1 from 2010-06-29.

Automatic conversion script
Id: cif_fix_enum 1527 2010-12-29 10:47:43Z saulius 
;
_cod_original_sg_symbol_H-M 'C 2/c'
_cod_database_code 8101535

loop_
_symmetry_equiv_pos_as_xyz
'x, y, z'
'-x, y, -z+1/2'
'x+1/2, y+1/2, z'
'-x+1/2, y+1/2, -z+1/2'
'-x, -y, -z'
'x, -y, z-1/2'
'-x+1/2, -y+1/2, -z'
'x+1/2, -y+1/2, z-1/2'

loop_
_atom_site_aniso_label
_atom_site_aniso_U_11
_atom_site_aniso_U_22
_atom_site_aniso_U_33
_atom_site_aniso_U_23
_atom_site_aniso_U_13
_atom_site_aniso_U_12
Co1 0.0378(4) 0.0515(4) 0.0459(4) -0.0002(3) 0.0063(3) 0.0018(3)
Cl1 0.0475(7) 0.0848(10) 0.0703(8) -0.0103(7) -0.0123(6) 0.0066(7)
Cl2 0.0882(10) 0.0563(8) 0.0590(8) -0.0068(6) 0.0156(7) 0.0080(7)
Cl3 0.0797(10) 0.0589(8) 0.0680(8) 0.0134(7) 0.0073(7) -0.0051(7)
Cl4 0.0444(7) 0.0943(11) 0.0901(10) -0.0089(9) 0.0234(7) -0.0044(8)
N1 0.040(2) 0.052(2) 0.048(2) -0.004(2) 0.008(2) 0.004(2)
C11 0.039(2) 0.055(3) 0.037(2) -0.003(2) 0.008(2) 0.000(3)
C12 0.060(3) 0.063(3) 0.055(3) -0.001(3) 0.015(3) 0.012(3)
C13 0.059(4) 0.096(5) 0.068(4) 0.003(3) 0.016(3) 0.026(4)
C14 0.041(3) 0.126(6) 0.058(3) 0.002(4) 0.013(3) 0.004(4)
C15 0.051(3) 0.092(4) 0.076(4) -0.008(3) 0.013(3) -0.014(3)
C16 0.050(3) 0.063(3) 0.066(3) -0.005(3) 0.011(3) 0.001(3)
C17 0.056(3) 0.115(5) 0.054(3) -0.020(3) 0.022(3) 0.000(3)
C18 0.052(3) 0.093(4) 0.070(4) 0.017(3) -0.002(3) 0.008(3)
C19 0.058(4) 0.070(4) 0.123(5) -0.022(4) 0.007(4) -0.017(3)
N2 0.069(3) 0.085(3) 0.049(2) 0.007(2) 0.015(2) 0.015(3)
C21 0.054(3) 0.057(3) 0.049(3) -0.003(2) 0.008(3) 0.006(3)
C22 0.067(4) 0.137(6) 0.056(4) -0.004(4) 0.003(3) -0.031(4)
C23 0.094(5) 0.130(6) 0.054(3) -0.010(4) 0.022(3) -0.030(5)
C24 0.074(4) 0.081(4) 0.104(5) -0.008(4) 0.035(4) -0.019(4)
C25 0.057(4) 0.096(5) 0.109(5) -0.015(4) -0.002(4) -0.010(4)
C26 0.067(4) 0.088(4) 0.061(3) -0.005(3) -0.006(3) 0.003(4)
C27 0.077(5) 0.172(8) 0.140(7) 0.052(6) 0.047(5) 0.043(6)
C28 0.142(8) 0.105(6) 0.246(12) 0.080(7) 0.126(9) 0.026(6)
C29 0.187(11) 0.516(27) 0.080(6) -0.104(11) 0.070(7) -0.159(15)

loop_
_atom_site_label
_atom_site_type_symbol
_atom_site_fract_x
_atom_site_fract_y
_atom_site_fract_z
_atom_site_U_iso_or_equiv
_atom_site_thermal_displace_type
_atom_site_occupancy
_atom_site_calc_flag
_atom_site_refinement_flags
_atom_site_disorder_group
Co1 Co 0.32323(4) 0.69391(7) 0.36917(2) 0.0449(2) Uani 1 d . .
Cl1 Cl 0.21433(9) 0.6652(2) 0.31566(4) 0.0687(4) Uani 1 d . .
Cl2 Cl 0.29902(10) 0.89792(14) 0.40423(4) 0.0673(4) Uani 1 d . .
Cl3 Cl 0.32260(10) 0.52002(14) 0.41926(4) 0.0688(4) Uani 1 d . .
Cl4 Cl 0.44953(9) 0.6977(2) 0.33774(5) 0.0752(4) Uani 1 d . .
N1 N 0.2031(2) 0.1920(4) 0.31116(12) 0.0466(9) Uani 1 d . .
C11 C 0.2989(3) 0.1937(5) 0.30681(13) 0.0433(11) Uani 1 d . .
C12 C 0.3443(3) 0.0709(6) 0.3054(2) 0.0586(14) Uani 1 d . .
C13 C 0.4325(4) 0.0781(7) 0.3026(2) 0.074(2) Uani 1 d . .
C14 C 0.4736(4) 0.2042(8) 0.3011(2) 0.075(2) Uani 1 d . .
C15 C 0.4276(4) 0.3252(7) 0.3030(2) 0.073(2) Uani 1 d . .
C16 C 0.3395(3) 0.3206(6) 0.3061(2) 0.0596(14) Uani 1 d . .
C17 C 0.1888(4) 0.2359(7) 0.3562(2) 0.074(2) Uani 1 d . .
C18 C 0.1565(4) 0.2899(6) 0.2788(2) 0.072(2) Uani 1 d . .
C19 C 0.1643(4) 0.0501(6) 0.3031(2) 0.084(2) Uani 1 d . .
H12 H 0.3165(3) -0.0151(6) 0.3064(2) 0.122(5) Uiso 1 calc R .
H13 H 0.4643(4) -0.0041(7) 0.3017(2) 0.122(5) Uiso 1 calc R .
H14 H 0.5328(4) 0.2075(8) 0.2988(2) 0.122(5) Uiso 1 calc R .
H15 H 0.4556(4) 0.4111(7) 0.3022(2) 0.122(5) Uiso 1 calc R .
H16 H 0.3081(3) 0.4030(6) 0.3076(2) 0.122(5) Uiso 1 calc R .
H171 H 0.2135(4) 0.3270(7) 0.3618(2) 0.122(5) Uiso 1 calc R .
H172 H 0.2159(4) 0.1700(7) 0.3766(2) 0.122(5) Uiso 1 calc R .
H173 H 0.1279(4) 0.2392(7) 0.3591(2) 0.122(5) Uiso 1 calc R .
H181 H 0.1659(4) 0.2610(6) 0.2498(2) 0.122(5) Uiso 1 calc R .
H182 H 0.1781(4) 0.3833(6) 0.2838(2) 0.122(5) Uiso 1 calc R .
H183 H 0.0957(4) 0.2879(6) 0.2822(2) 0.122(5) Uiso 1 calc R .
H191 H 0.1731(4) 0.0204(6) 0.2741(2) 0.122(5) Uiso 1 calc R .
H192 H 0.1035(4) 0.0540(6) 0.3062(2) 0.122(5) Uiso 1 calc R .
H193 H 0.1915(4) -0.0152(6) 0.3237(2) 0.122(5) Uiso 1 calc R .
N2 N 0.0647(3) 0.7769(5) 0.45247(13) 0.0669(13) Uani 1 d . .
C21 C -0.0063(3) 0.7342(5) 0.4791(2) 0.0532(13) Uani 1 d . .
C22 C 0.0100(4) 0.7334(8) 0.5233(2) 0.087(2) Uani 1 d . .
C23 C -0.0551(5) 0.6974(8) 0.5488(2) 0.092(2) Uani 1 d . .
C24 C -0.1349(4) 0.6652(7) 0.5304(2) 0.085(2) Uani 1 d . .
C25 C -0.1492(4) 0.6625(7) 0.4861(2) 0.088(2) Uani 1 d . .
C26 C -0.0861(4) 0.6980(6) 0.4605(2) 0.072(2) Uani 1 d . .
C27 C 0.1490(5) 0.7270(10) 0.4718(3) 0.127(3) Uani 1 d . .
C28 C 0.0694(6) 0.9294(8) 0.4505(3) 0.157(5) Uani 1 d . .
C29 C 0.0534(8) 0.7248(16) 0.4089(3) 0.257(10) Uani 1 d . .
H22 H 0.0646(4) 0.7569(8) 0.5362(2) 0.122(5) Uiso 1 calc R .
H23 H -0.0438(5) 0.6954(8) 0.5789(2) 0.122(5) Uiso 1 calc R .
H24 H -0.1793(4) 0.6453(7) 0.5476(2) 0.122(5) Uiso 1 calc R .
H25 H -0.2032(4) 0.6358(7) 0.4732(2) 0.122(5) Uiso 1 calc R .
H26 H -0.0974(4) 0.6976(6) 0.4303(2) 0.122(5) Uiso 1 calc R .
H271 H 0.1589(5) 0.7601(10) 0.5012(3) 0.122(5) Uiso 1 calc R .
H272 H 0.1936(5) 0.7617(10) 0.4552(3) 0.122(5) Uiso 1 calc R .
H273 H 0.1498(5) 0.6265(10) 0.4716(3) 0.122(5) Uiso 1 calc R .
H281 H 0.0770(6) 0.9667(8) 0.4795(3) 0.122(5) Uiso 1 calc R .
H282 H 0.0169(6) 0.9655(8) 0.4357(3) 0.122(5) Uiso 1 calc R .
H283 H 0.1175(6) 0.9564(8) 0.4350(3) 0.122(5) Uiso 1 calc R .
H291 H 0.0500(8) 0.6245(16) 0.4094(3) 0.122(5) Uiso 1 calc R .
H292 H 0.1015(8) 0.7530(16) 0.3936(3) 0.122(5) Uiso 1 calc R .
H293 H 0.0009(8) 0.7621(16) 0.3943(3) 0.122(5) Uiso 1 calc R .

loop_
_geom_bond_atom_site_label_1
_geom_bond_atom_site_label_2
_geom_bond_distance
_geom_bond_site_symmetry_2
_geom_bond_publ_flag
Co1 Cl1 2.2663(14) . ?
Co1 Cl3 2.2695(14) . ?
Co1 Cl4 2.2710(15) . ?
Co1 Cl2 2.2774(15) . ?
N1 C17 1.488(6) . ?
N1 C19 1.494(7) . ?
N1 C18 1.503(6) . ?
N1 C11 1.507(6) . ?
C11 C16 1.368(7) . ?
C11 C12 1.371(7) . ?
C12 C13 1.383(8) . ?
C13 C14 1.366(8) . ?
C14 C15 1.363(8) . ?
C15 C16 1.382(7) . ?
N2 C29 1.430(9) . ?
N2 C28 1.460(9) . ?
N2 C27 1.468(8) . ?
N2 C21 1.494(7) . ?
C21 C26 1.361(8) . ?
C21 C22 1.363(7) . ?
C22 C23 1.383(9) . ?
C23 C24 1.349(9) . ?
C24 C25 1.365(9) . ?
C25 C26 1.360(9) . ?
